data_2000855
loop_
_publ_author_name
'Lynch, V. M.'
'Lee, W.-C.'
'Martin, S. F.'
'Davis, B. E.'

_publ_section_title
;
 Structure of a protected C3-C10 subunit of erythromycin and its C8
 epimer
;
_journal_issue 6
_journal_name_full 'Acta Crystallographica Section C'
_journal_page_first 1145
_journal_page_last 1148
_journal_paper_doi 10.1107/S0108270191013379
_journal_volume 48
_journal_year 1992
_chemical_formula_sum 'C15 H26 O4 S2'
_chemical_formula_weight 334.49
_space_group_crystal_system triclinic
_space_group_IT_number 1
_space_group_name_Hall 'P 1'
_space_group_name_H-M_alt 'P 1'
_cell_angle_alpha 83.60(3)
_cell_angle_beta 83.41(2)
_cell_angle_gamma 89.52(2)
_cell_formula_units_Z 2
_cell_length_a 6.460(2)
_cell_length_b 8.917(3)
_cell_length_c 15.616(5)
_cell_volume 888.0(5)
_diffrn_radiation_type Mo
_diffrn_radiation_wavelength 0.7107
_exptl_absorpt_coefficient_mu 0.2980
_exptl_crystal_density_diffrn 1.25
_exptl_crystal_F_000 360
_cod_data_source_file st0549.cif
_cod_data_source_block st0549a
_cod_depositor_comments
;
 Updating space group information.

 Antanas Vaitkus,
 2018-06-14
;
_cod_database_code 2000855

loop_
_space_group_symop_id
_space_group_symop_operation_xyz
1 x,y,z

loop_
_atom_site_label
_atom_site_fract_x
_atom_site_fract_y
_atom_site_fract_z
_atom_site_U_iso_or_equiv
C1 1.2513 .7140 .7088 .057(4)
C2 1.099(2) .8072(13) .7621(7) .049(3)
C3 .917(2) .8649(13) .7149(7) .044(3)
C4 .965(2) .9800(13) .6325(8) .039(3)
C5 .969(2) .9118(13) .5475(7) .045(3)
C6 .764(2) .8488(13) .5250(7) .044(3)
C7 .794(2) .7126(14) .4735(8) .051(3)
C8 .934(2) .7504(15) .3879(8) .069(4)
C9 .983(3) .627(2) .3289(10) .114(7)
O10 1.436(2) .6829(12) .7479(7) .073(3)
C11 1.017(2) .716(2) .8486(8) .070(4)
O12 .781(2) .9488(12) .7711(7) .054(2)
C13 .691(2) 1.0590(14) .7249(8) .052(4)
O14 .553(2) 1.1370(12) .7520(7) .078(3)
O15 .774(2) 1.0734(11) .6423(7) .051(2)
C16 1.147(2) 1.0851(14) .6336(8) .064(4)
C17 .645(2) .9785(15) .4766(9) .065(4)
S18 .9113(14) .5573(10) .5376(6) .0722(11)
C19 .672(3) .460(2) .575(13) .140(8)
C20 .538(3) .463(2) .5081(12) .127(7)
S21 .5381(14) .6467(10) .4516(6) .0809(11)
C1' .332(2) .3137(13) -.0916(8) .054(3)
C2' .166(2) .1906(13) -.0830(7) .041(3)
C3' .146(2) .1050(13) .0077(7) .043(3)
C4' .324(2) .0028(13) .0367(7) .033(3)
C5' .463(2) .0770(13) .0918(8) .045(3)
C6' .374(2) .0911(13) .1866(7) .048(3)
C7' .437(2) .2440(13) .2175(8) .055(4)
C8' .371(2) .2526(15) .3138(8) .069(5)
C9' .143(2) .220(2) .3454(9) .089(6)
O10' .367(2) .3860(12) -.1778(7) .071(3)
C11' -.039(2) .2576(15) -.1061(9) .070(4)
O12' -.026(2) -.0011(12) .0141(7) .055(2)
C13' .011(2) -.1226(14) .0682(8) .058(4)
O14' -.111(2) -.2185(12) .0932(7) .092(3)
O15' .205(2) -.1201(11) .0902(7) .051(2)
C16' .453(2) -.0660(14) -.0368(8) .055(3)
C17' .447(2) -.0434(14) .2450(9) .080(6)
S18' .3119(14) .3982(10) .1541(6) .0551(9)
C19' .524(2) .527(2) .1454(12) .113(5)
C20' .716(3) .459(2) .1345(14) .146(6)
S21' .7182(14) .2764(10) .1955(6) .0808(10)
H1A 1.2889 .7700 .6532 ?
H1B 1.1848 .6221 .6999 ?
H2 1.172 .8932 .7762 ?
H3 .843 .7800 .7004 ?
H5A 1.069 .8317 .5478 ?
H5B 1.017 .9878 .5012 ?
H6 .684 .8160 .5793 ?
H8A 1.069 .7799 .4011 ?
H8B .878 .8352 .3550 ?
H9A 1.074 .659 .2771 ?
H9B 1.044 .542 .3604 ?
H9C .850 .598 .3138 ?
H10 1.429 .5925 .7720 ?
H11A 1.131 .681 .8794 ?
H11B .926 .776 .8839 ?
H11C .940 .632 .8353 ?
H16A 1.165 1.1508 .5802 ?
H16B 1.118 1.1442 .6813 ?
H16C 1.272 1.0278 .6403 ?
H17A .514 .9401 .4649 ?
H17B .621 1.0599 .5119 ?
H17C .726 1.0146 .4229 ?
H19A .605 .507 .6246 ?
H19B .701 .357 .5968 ?
H20A .398 .441 .5335 ?
H20B .580 .389 .4697 ?
H1'A .459 .2715 -.0731 ?
H1'B .284 .3883 -.0542 ?
H2' .213 .1208 -.1236 ?
H3' .112 .1757 .0491 ?
H5'A .501 .1761 .0643 ?
H5'B .588 .0181 .0931 ?
H6' .225 .0894 .1883 ?
H8'A .401 .3534 .3251 ?
H8'B .454 .1850 .3481 ?
H9'A .115 .232 .4060 ?
H9'B .059 .289 .3130 ?
H9'C .112 .119 .3364 ?
H10' .446 .3322 -.2090 ?
H11D -.023 .3101 -.1635 ?
H11E -.137 .1763 -.1031 ?
H11F -.089 .3262 -.0652 ?
H16D .560 -.1277 -.0139 ?
H16E .364 -.1269 -.0642 ?
H16F .514 .0128 -.0786 ?
H17D .408 -.1366 .2259 ?
H17E .595 -.0408 .2458 ?
H17F .379 -.0356 .3024 ?
H19C .510 .582 .1952 ?
H19D .514 .598 .0951 ?
H20C .814 .521 .1565 ?
H20D .762 .452 .0743 ?

loop_
_geom_bond_atom_site_label_1
_geom_bond_atom_site_label_2
_geom_bond_distance
C2 C1 1.520(11)
O10 C1 1.410(11)
C3 C2 1.52(2)
C11 C2 1.54(2)
C4 C3 1.56(2)
O12 C3 1.43(2)
C5 C4 1.52(2)
O15 C4 1.49(2)
C16 C4 1.52(2)
C6 C5 1.53(2)
C7 C6 1.53(2)
C17 C6 1.56(2)
C8 C7 1.53(2)
S18 C7 1.825(15)
S21 C7 1.85(2)
C9 C8 1.52(2)
C13 O12 1.32(2)
O14 C13 1.20(2)
O15 C13 1.33(2)
C19 S18 1.79(2)
C20 C19 1.44(3)
S21 C20 1.77(2)
C2' C1' 1.52(2)
O10' C1' 1.43(2)
C3' C2' 1.52(2)
C11' C2' 1.52(2)
C4' C3' 1.54(2)
O12' C3' 1.46(2)
C5' C4' 1.52(2)
O15' C4' 1.468(14)
C16' C4' 1.52(2)
C6' C5' 1.54(2)
C7' C6' 1.57(2)
C17' C6' 1.53(2)
C8' C7' 1.53(2)
S18' C7' 1.840(15)
S21' C7' 1.83(2)
C9' C8' 1.51(2)
C13' O12' 1.34(2)
O14' C13' 1.17(2)
O15' C13' 1.34(2)
C19' S18' 1.78(2)
C20' C19' 1.38(2)
S21' C20' 1.79(2)
H1A C1 0.96
H1B C1 0.96
H2 C2 0.96
H3 C3 0.96
H5A C5 0.96
H5B C5 0.96
H6 C6 0.96
H8A C8 0.96
H8B C8 0.96
H9A C9 0.96
H9B C9 0.96
H9C C9 0.96
H10 O10 0.85
H11A C11 0.96
H11B C11 0.96
H11C C11 0.96
H16A C16 0.96
H16B C16 0.96
H16C C16 0.96
H17A C17 0.96
H17B C17 0.96
H17C C17 0.96
H19A C19 0.96
H19B C19 0.96
H20A C20 0.96
H20B C20 0.96
H1'A C1' 0.96
H1'B C1' 0.96
H2' C2' 0.96
H3' C3' 0.96
H5'A C5' 0.96
H5'B C5' 0.96
H6' C6' 0.96
H8'A C8' 0.96
H8'B C8' 0.96
H9'A C9' 0.96
H9'B C9' 0.96
H9'C C9' 0.96
H10' O10' 0.85
H11D C11' 0.96
H11E C11' 0.96
H11F C11' 0.96
H16D C16' 0.96
H16E C16' 0.96
H16F C16' 0.96
H17D C17' 0.96
H17E C17' 0.96
H17F C17' 0.96
H19C C19' 0.96
H19D C19' 0.96
H20C C20' 0.96
H20D C20' 0.96
